data_1577013
loop_
_publ_author_name
'Zapf, Ludwig'
'Rivard, Eric'

_publ_section_title
;
 Achieving (quasi)-monocoordination in metal complexes with an
 exceptionally bulky carbene ligand.
;
_journal_issue 13
_journal_name_full 'Chemical science'
_journal_page_first 6500
_journal_page_last 6506
_journal_paper_doi 10.1039/d5sc09514j
_journal_volume 17
_journal_year 2026
_chemical_formula_moiety 'C45 H34 Au Cl N2, C H2 Cl2'
_chemical_formula_sum 'C46 H36 Au Cl3 N2'
_chemical_formula_weight 920.08
_space_group_crystal_system monoclinic
_space_group_IT_number 15
_space_group_name_Hall '-C 2yc'
_space_group_name_H-M_alt 'C 1 2/c 1'
_atom_sites_solution_hydrogens geom
_atom_sites_solution_primary dual
_atom_sites_solution_secondary difmap
_audit_creation_date 2025-07-22
_audit_update_record
;
2025-11-25 deposited with the CCDC.	2026-02-02 downloaded from the CCDC.
;
_cell_angle_alpha 90
_cell_angle_beta 100.734(9)
_cell_angle_gamma 90
_cell_formula_units_Z 16
_cell_length_a 44.633(11)
_cell_length_b 11.005(3)
_cell_length_c 32.902(8)
_cell_measurement_reflns_used 9478
_cell_measurement_temperature 173(2)
_cell_measurement_theta_max 27.51
_cell_measurement_theta_min 2.33
_cell_volume 15878(7)
_computing_cell_refinement 'Saint+ ver. 8.40B (Bruker AXS)'
_computing_data_collection 'BIS 6.2.14 / APEX4 ver. 2021.10 (Bruker AXS)'
_computing_data_reduction 'Saint+ ver. 8.40B (Bruker AXS)'
_computing_molecular_graphics 'ShelXLe (Huebschle et all, 2011)'
_computing_publication_material 'SHELXL-2019/1 (Sheldrick, 2019)'
_computing_structure_refinement 'SHELXL-2019/1 (Sheldrick, 2019)'
_computing_structure_solution 'SHELXT 2018/2 (Sheldrick, 2018)'
_diffrn_ambient_environment N~2~
_diffrn_ambient_temperature 173(2)
_diffrn_detector CPA
_diffrn_detector_area_resol_mean 7.5
_diffrn_detector_type 'Photon III'
_diffrn_measured_fraction_theta_full 0.976
_diffrn_measured_fraction_theta_max 0.977
_diffrn_measurement_device 'four-circle diffractometer'
_diffrn_measurement_device_type 'Bruker D8-Venture'
_diffrn_measurement_method '\f and \w scans'
_diffrn_orient_matrix_type
;
 Sparks R.A., Computational Crystallography p1-18 (Clarendon Press, 1982)
;
_diffrn_orient_matrix_UB_11 -0.0095472
_diffrn_orient_matrix_UB_12 0.0808788
_diffrn_orient_matrix_UB_13 -0.0078924
_diffrn_orient_matrix_UB_21 0.0198443
_diffrn_orient_matrix_UB_22 0.0408884
_diffrn_orient_matrix_UB_23 0.0111129
_diffrn_orient_matrix_UB_31 0.0059232
_diffrn_orient_matrix_UB_32 -0.0066238
_diffrn_orient_matrix_UB_33 -0.0277697
_diffrn_radiation_monochromator 'multi-layer mirror'
_diffrn_radiation_probe x-ray
_diffrn_radiation_type MoK\a
_diffrn_radiation_wavelength 0.71073
_diffrn_radiation_xray_symbol K-L~2,3~
_diffrn_reflns_av_R_equivalents 0.0656
_diffrn_reflns_av_unetI/netI 0.0466
_diffrn_reflns_Laue_measured_fraction_full 0.976
_diffrn_reflns_Laue_measured_fraction_max 0.977
_diffrn_reflns_limit_h_max 55
_diffrn_reflns_limit_h_min -55
_diffrn_reflns_limit_k_max 13
_diffrn_reflns_limit_k_min -13
_diffrn_reflns_limit_l_max 41
_diffrn_reflns_limit_l_min -39
_diffrn_reflns_number 98516
_diffrn_reflns_point_group_measured_fraction_full 0.976
_diffrn_reflns_point_group_measured_fraction_max 0.977
_diffrn_reflns_theta_full 26.000
_diffrn_reflns_theta_max 26.371
_diffrn_reflns_theta_min 1.908
_diffrn_source 'micro-focus sealed X-ray tube'
_diffrn_source_type 'Incoatec ImS 2.0'
_diffrn_standards_number 0
_exptl_absorpt_coefficient_mu 3.943
_exptl_absorpt_correction_T_max 0.7455
_exptl_absorpt_correction_T_min 0.5490
_exptl_absorpt_correction_type multi-scan
_exptl_absorpt_process_details 'SADABS 2016/2 (Bruker AXS)'
_exptl_crystal_colour colourless
_exptl_crystal_density_diffrn 1.540
_exptl_crystal_description plate
_exptl_crystal_F_000 7296
_exptl_crystal_preparation
;
 Crystals were grown at 20 \%C from saturated solution in DCM/hexane. For 
 data collection the crystal was immersed in a film of perfluoropolyether 
 oil, mounted on a polyimide loop and transferred to stream of cold nitrogen 
 (Oxford Cryostream 800).
;
_exptl_crystal_size_max 0.362
_exptl_crystal_size_mid 0.219
_exptl_crystal_size_min 0.102
_refine_diff_density_max 2.264
_refine_diff_density_min -1.045
_refine_diff_density_rms 0.111
_refine_ls_extinction_method none
_refine_ls_goodness_of_fit_ref 1.116
_refine_ls_hydrogen_treatment constr
_refine_ls_matrix_type full
_refine_ls_number_parameters 988
_refine_ls_number_reflns 15882
_refine_ls_number_restraints 172
_refine_ls_restrained_S_all 1.116
_refine_ls_R_factor_all 0.0471
_refine_ls_R_factor_gt 0.0386
_refine_ls_shift/su_max 0.004
_refine_ls_shift/su_mean 0.000
_refine_ls_structure_factor_coef Fsqd
_refine_ls_weighting_details
;
 w=1/[\s^2^(Fo^2^)+(0.0173P)^2^+114.7862P] where P=(Fo^2^+2Fc^2^)/3
;
_refine_ls_weighting_scheme calc
_refine_ls_wR_factor_gt 0.0903
_refine_ls_wR_factor_ref 0.0966
_reflns_Friedel_coverage 0.000
_reflns_number_gt 13594
_reflns_number_total 15882
_reflns_threshold_expression 'I > 2\s(I)'
_cod_data_source_file d5sc09514j3.cif
_cod_data_source_block 5-CH2Cl2
_cod_original_sg_symbol_H-M 'C 2/c'
_cod_database_code 1577013
_shelx_shelxl_version_number 2019/1
_shelx_space_group_comment
;
 The symmetry employed for this shelxl refinement is uniquely defined by the 
 following loop, which should always be used as a source of symmetry 
 information in preference to the above space-group names. They are only 
 intended as comments.
;
_exptl_absorpt_special_details
;
 Incident beam scaling, empirical absorption correction using spherical 
 harmonics, and outlier rejection was employed as implemented in SADABS. 
 Additional spherical absorption correction with mu*r value set to 0.2 was 
 applied.
;
_shelx_estimated_absorpt_t_min 0.329
_shelx_estimated_absorpt_t_max 0.689

loop_
_space_group_symop_operation_xyz
'x, y, z'
'-x, y, -z+1/2'
'x+1/2, y+1/2, z'
'-x+1/2, y+1/2, -z+1/2'
'-x, -y, -z'
'x, -y, z-1/2'
'-x+1/2, -y+1/2, -z'
'x+1/2, -y+1/2, z-1/2'

loop_
_atom_site_label
_atom_site_type_symbol
_atom_site_fract_x
_atom_site_fract_y
_atom_site_fract_z
_atom_site_U_iso_or_equiv
_atom_site_adp_type
_atom_site_occupancy
_atom_site_site_symmetry_order
_atom_site_calc_flag
_atom_site_refinement_flags_posn
_atom_site_refinement_flags_adp
_atom_site_refinement_flags_occupancy
_atom_site_disorder_assembly
_atom_site_disorder_group
Au1_1 Au 0.38186(2) 0.30370(2) 0.65663(2) 0.02806(6) Uani 1 1 d . . . . .
Cl1_1 Cl 0.39328(3) 0.42186(13) 0.60476(4) 0.0442(3) Uani 1 1 d . . . . .
N1_1 N 0.39145(8) 0.1794(3) 0.73935(11) 0.0259(8) Uani 1 1 d . . . . .
C1_1 C 0.44106(11) 0.0795(5) 0.76732(14) 0.0304(10) Uani 1 1 d . . . . .
N2_1 N 0.34342(8) 0.1853(3) 0.71140(12) 0.0270(8) Uani 1 1 d . . . . .
C2_1 C 0.47240(11) 0.0790(5) 0.78182(15) 0.0342(11) Uani 1 1 d . . . . .
H2_1 H 0.483618 0.152299 0.781757 0.041 Uiso 1 1 calc R U . . .
C3_1 C 0.48747(13) -0.0268(5) 0.79633(16) 0.0415(13) Uani 1 1 d . . . . .
H3_1 H 0.508816 -0.024868 0.806629 0.050 Uiso 1 1 calc R U . . .
C4_1 C 0.47196(14) -0.1340(5) 0.79599(18) 0.0453(14) Uani 1 1 d . . . . .
H4_1 H 0.482222 -0.205838 0.806899 0.054 Uiso 1 1 calc R U . . .
C5_1 C 0.44161(14) -0.1362(5) 0.7798(2) 0.0487(14) Uani 1 1 d . . . . .
H5_1 H 0.430884 -0.211127 0.778254 0.058 Uiso 1 1 calc R U . . .
C6_1 C 0.42605(12) -0.0308(5) 0.76549(17) 0.0393(12) Uani 1 1 d . . . . .
H6_1 H 0.404849 -0.034487 0.754320 0.047 Uiso 1 1 calc R U . . .
C7_1 C 0.42542(10) 0.1981(4) 0.74864(14) 0.0272(10) Uani 1 1 d . . . . .
C8_1 C 0.37179(11) 0.2100(4) 0.70420(14) 0.0275(10) Uani 1 1 d . . . . .
C9_1 C 0.34478(11) 0.1520(5) 0.75242(14) 0.0294(10) Uani 1 1 d . . . . .
C10_1 C 0.37585(11) 0.1515(5) 0.77244(16) 0.0343(12) Uani 1 1 d . . . . .
C11_1 C 0.43897(11) 0.2190(5) 0.70945(15) 0.0313(10) Uani 1 1 d . . . . .
C12_1 C 0.45677(11) 0.3191(5) 0.70528(16) 0.0348(11) Uani 1 1 d . . . . .
H12_1 H 0.459880 0.379601 0.726227 0.042 Uiso 1 1 calc R U . . .
C13_1 C 0.47018(12) 0.3319(6) 0.67069(18) 0.0446(14) Uani 1 1 d . . . . .
H13_1 H 0.482371 0.401157 0.668011 0.053 Uiso 1 1 calc R U . . .
C14_1 C 0.46588(13) 0.2450(6) 0.64049(17) 0.0482(15) Uani 1 1 d . . . . .
H14_1 H 0.474772 0.254839 0.616616 0.058 Uiso 1 1 calc R U . . .
C15_1 C 0.44884(12) 0.1442(6) 0.64450(17) 0.0442(14) Uani 1 1 d . . . . .
H15_1 H 0.446229 0.083260 0.623675 0.053 Uiso 1 1 calc R U . . .
C16_1 C 0.43542(12) 0.1306(5) 0.67877(15) 0.0351(11) Uani 1 1 d . . . . .
H16_1 H 0.423631 0.060188 0.681422 0.042 Uiso 1 1 calc R U . . .
C17_1 C 0.43023(11) 0.3093(4) 0.77782(14) 0.0290(10) Uani 1 1 d . . . . .
C18_1 C 0.44911(12) 0.3109(5) 0.81623(15) 0.0336(11) Uani 1 1 d . . . . .
H18_1 H 0.459587 0.239165 0.826802 0.040 Uiso 1 1 calc R U . . .
C19_1 C 0.45283(12) 0.4175(5) 0.83949(16) 0.0398(12) Uani 1 1 d . . . . .
H19_1 H 0.465697 0.417481 0.865968 0.048 Uiso 1 1 calc R U . . .
C20_1 C 0.43823(14) 0.5217(5) 0.82474(17) 0.0429(13) Uani 1 1 d . . . . .
H20_1 H 0.441404 0.594467 0.840487 0.051 Uiso 1 1 calc R U . . .
C21_1 C 0.41871(14) 0.5211(5) 0.78660(18) 0.0434(13) Uani 1 1 d . . . . .
H21_1 H 0.407966 0.592708 0.776514 0.052 Uiso 1 1 calc R U . . .
C22_1 C 0.41500(12) 0.4161(5) 0.76347(16) 0.0376(12) Uani 1 1 d . . . . .
H22_1 H 0.401808 0.416370 0.737234 0.045 Uiso 1 1 calc R U . . .
C23_1 C 0.31347(10) 0.2077(4) 0.68291(14) 0.0281(10) Uani 1 1 d . . . . .
C24_1 C 0.31689(10) 0.2287(4) 0.63788(14) 0.0266(10) Uani 1 1 d . . . . .
C25_1 C 0.32993(11) 0.1370(5) 0.61784(15) 0.0323(11) Uani 1 1 d . . . . .
H25_1 H 0.338778 0.068402 0.633025 0.039 Uiso 1 1 calc R U . . .
C26_1 C 0.33009(12) 0.1453(5) 0.57580(16) 0.0383(12) Uani 1 1 d . . . . .
H26_1 H 0.339196 0.082814 0.562277 0.046 Uiso 1 1 calc R U . . .
C27_1 C 0.31692(13) 0.2449(6) 0.55359(17) 0.0461(14) Uani 1 1 d . . . . .
H27_1 H 0.317189 0.251260 0.524867 0.055 Uiso 1 1 calc R U . . .
C28_1 C 0.30351(13) 0.3343(5) 0.57307(18) 0.0446(14) Uani 1 1 d . . . . .
H28_1 H 0.294026 0.401438 0.557657 0.054 Uiso 1 1 calc R U . . .
C29_1 C 0.30376(12) 0.3269(5) 0.61562(18) 0.0384(12) Uani 1 1 d . . . . .
H29_1 H 0.294842 0.389959 0.629119 0.046 Uiso 1 1 calc R U . . .
C30_1 C 0.32226(12) 0.1261(5) 0.77565(16) 0.0388(12) Uani 1 1 d . . . . .
H30_1 H 0.301220 0.131030 0.763651 0.047 Uiso 1 1 calc R U . . .
C31_1 C 0.33152(13) 0.0934(6) 0.81623(16) 0.0448(14) Uani 1 1 d . . . . .
H31_1 H 0.316597 0.074752 0.832442 0.054 Uiso 1 1 calc R U . . .
C32_1 C 0.36196(13) 0.0868(5) 0.83411(16) 0.0434(13) Uani 1 1 d . . . . .
H32_1 H 0.367585 0.063225 0.862272 0.052 Uiso 1 1 calc R U . . .
C33_1 C 0.38454(12) 0.1141(5) 0.81171(15) 0.0372(12) Uani 1 1 d . . . . .
H33_1 H 0.405507 0.106495 0.823796 0.045 Uiso 1 1 calc R U . . .
C34_1 C 0.29364(11) 0.0926(5) 0.68032(15) 0.0323(11) Uani 1 1 d . . . . .
C35_1 C 0.30431(12) -0.0191(5) 0.69432(16) 0.0346(11) Uani 1 1 d . . . . .
H35_1 H 0.324816 -0.027370 0.708396 0.041 Uiso 1 1 calc R U . . .
C36_1 C 0.28553(14) -0.1209(5) 0.68822(17) 0.0442(13) Uani 1 1 d . . . . .
H36_1 H 0.293157 -0.197637 0.698574 0.053 Uiso 1 1 calc R U . . .
C37_1 C 0.25632(15) -0.1109(6) 0.66752(19) 0.0541(16) Uani 1 1 d . . . . .
H37_1 H 0.243377 -0.180119 0.663943 0.065 Uiso 1 1 calc R U . . .
C38_1 C 0.24569(14) -0.0015(6) 0.6519(2) 0.0567(17) Uani 1 1 d . . . . .
H38_1 H 0.225375 0.005312 0.637037 0.068 Uiso 1 1 calc R U . . .
C39_1 C 0.26417(12) 0.0993(5) 0.65763(18) 0.0440(13) Uani 1 1 d . . . . .
H39_1 H 0.256669 0.174676 0.645867 0.053 Uiso 1 1 calc R U . . .
C40_1 C 0.30010(12) 0.3207(5) 0.70146(16) 0.0354(11) Uani 1 1 d . . . . .
C41_1 C 0.31796(14) 0.4253(5) 0.7068(2) 0.0505(15) Uani 1 1 d . . . . .
H41_1 H 0.337500 0.424594 0.699300 0.061 Uiso 1 1 calc R U . . .
C42_1 C 0.30783(18) 0.5291(6) 0.7228(3) 0.070(2) Uani 1 1 d . . . . .
H42_1 H 0.320171 0.600031 0.725603 0.084 Uiso 1 1 calc R U . . .
C43_1 C 0.2799(2) 0.5313(7) 0.7347(3) 0.078(2) Uani 1 1 d . . . . .
H43_1 H 0.272943 0.603115 0.745990 0.094 Uiso 1 1 calc R U . . .
C44_1 C 0.26216(18) 0.4283(7) 0.7299(2) 0.070(2) Uani 1 1 d . . . . .
H44_1 H 0.242758 0.429023 0.737890 0.084 Uiso 1 1 calc R U . . .
C45_1 C 0.27240(15) 0.3238(6) 0.7137(2) 0.0504(15) Uani 1 1 d . . . . .
H45_1 H 0.260035 0.252875 0.710977 0.060 Uiso 1 1 calc R U . . .
Au1_2 Au 0.38210(2) 0.81548(2) 0.53945(2) 0.02717(6) Uani 1 1 d . . . . .
Cl1_2 Cl 0.39036(3) 0.93026(12) 0.59797(4) 0.0425(3) Uani 1 1 d . . . . .
N1_2 N 0.39494(8) 0.7056(3) 0.46067(11) 0.0254(8) Uani 1 1 d . . . . .
C1_2 C 0.44591(10) 0.6185(5) 0.45797(14) 0.0303(10) Uani 1 1 d . . . . .
N2_2 N 0.34673(8) 0.6954(3) 0.46412(12) 0.0249(8) Uani 1 1 d . . . . .
C2_2 C 0.43231(12) 0.5048(5) 0.45146(16) 0.0365(12) Uani 1 1 d . . . . .
H2_2 H 0.411344 0.495012 0.452671 0.044 Uiso 1 1 calc R U . . .
C3_2 C 0.44947(14) 0.4051(5) 0.44315(18) 0.0460(14) Uani 1 1 d . . . . .
H3_2 H 0.440033 0.327776 0.438203 0.055 Uiso 1 1 calc R U . . .
C4_2 C 0.47979(14) 0.4178(6) 0.44208(17) 0.0499(15) Uani 1 1 d . . . . .
H4_2 H 0.491194 0.349879 0.435687 0.060 Uiso 1 1 calc R U . . .
C5_2 C 0.49384(13) 0.5290(6) 0.45025(17) 0.0436(13) Uani 1 1 d . . . . .
H5_2 H 0.514950 0.537675 0.449810 0.052 Uiso 1 1 calc R U . . .
C6_2 C 0.47715(11) 0.6272(5) 0.45904(15) 0.0356(11) Uani 1 1 d . . . . .
H6_2 H 0.487137 0.702674 0.465997 0.043 Uiso 1 1 calc R U . . .
C7_2 C 0.42871(10) 0.7312(4) 0.46905(14) 0.0260(10) Uani 1 1 d . . . . .
C8_2 C 0.37949(10) 0.6755(4) 0.41926(16) 0.0305(7) Uani 1 1 d . . . . .
C9_2 C 0.34900(10) 0.6705(4) 0.42277(16) 0.0305(7) Uani 1 1 d . . . . .
C10_2 C 0.37464(10) 0.7258(4) 0.48620(14) 0.0252(9) Uani 1 1 d . . . . .
C11_2 C 0.44096(10) 0.7512(5) 0.51550(14) 0.0291(10) Uani 1 1 d . . . . .
C12_2 C 0.43764(11) 0.6589(5) 0.54330(16) 0.0355(11) Uani 1 1 d . . . . .
H12_2 H 0.426914 0.586860 0.533637 0.043 Uiso 1 1 calc R U . . .
C13_2 C 0.44995(13) 0.6717(6) 0.58508(17) 0.0438(14) Uani 1 1 d . . . . .
H13_2 H 0.447583 0.608852 0.604024 0.053 Uiso 1 1 calc R U . . .
C14_2 C 0.46565(13) 0.7765(6) 0.59885(17) 0.0476(15) Uani 1 1 d . . . . .
H14_2 H 0.473411 0.786895 0.627544 0.057 Uiso 1 1 calc R U . . .
C15_2 C 0.47012(12) 0.8655(6) 0.57159(18) 0.0482(15) Uani 1 1 d . . . . .
H15_2 H 0.481688 0.935729 0.581170 0.058 Uiso 1 1 calc R U . . .
C16_2 C 0.45766(11) 0.8529(5) 0.52971(16) 0.0368(12) Uani 1 1 d . . . . .
H16_2 H 0.460707 0.914914 0.510810 0.044 Uiso 1 1 calc R U . . .
C17_2 C 0.43195(11) 0.8452(5) 0.44259(14) 0.0304(10) Uani 1 1 d . . . . .
C18_2 C 0.41546(12) 0.9470(5) 0.44884(16) 0.0369(11) Uani 1 1 d . . . . .
H18_2 H 0.402449 0.944522 0.468621 0.044 Uiso 1 1 calc R U . . .
C19_2 C 0.41748(15) 1.0525(5) 0.42694(19) 0.0503(15) Uani 1 1 d . . . . .
H19_2 H 0.405945 1.121933 0.431615 0.060 Uiso 1 1 calc R U . . .
C20_2 C 0.43654(16) 1.0567(6) 0.39791(18) 0.0526(16) Uani 1 1 d . . . . .
H20_2 H 0.438345 1.129554 0.383081 0.063 Uiso 1 1 calc R U . . .
C21_2 C 0.45250(15) 0.9565(5) 0.39088(17) 0.0484(14) Uani 1 1 d . . . . .
H21_2 H 0.465156 0.958683 0.370656 0.058 Uiso 1 1 calc R U . . .
C22_2 C 0.45039(12) 0.8505(5) 0.41318(15) 0.0365(11) Uani 1 1 d . . . . .
H22_2 H 0.461740 0.780840 0.408166 0.044 Uiso 1 1 calc R U . . .
C23_2 C 0.38928(12) 0.6501(5) 0.38475(16) 0.0363(12) Uani 1 1 d . . . . .
H23_2 H 0.410387 0.652198 0.383647 0.044 Uiso 1 1 calc R U . . .
C24_2 C 0.36772(12) 0.6203(5) 0.35023(15) 0.0383(12) Uani 1 1 d . . . . .
H24_2 H 0.374003 0.600379 0.324993 0.046 Uiso 1 1 calc R U . . .
C25_2 C 0.33685(12) 0.6193(5) 0.35238(16) 0.0406(13) Uani 1 1 d . . . . .
H25_2 H 0.322264 0.600789 0.328271 0.049 Uiso 1 1 calc R U . . .
C26_2 C 0.32714(11) 0.6444(5) 0.38843(15) 0.0341(11) Uani 1 1 d . . . . .
H26_2 H 0.306066 0.643944 0.389803 0.041 Uiso 1 1 calc R U . . .
C27_2 C 0.31621(10) 0.7027(4) 0.47718(15) 0.0262(10) Uani 1 1 d . . . . .
C28_2 C 0.31921(10) 0.7211(4) 0.52402(15) 0.0283(10) Uani 1 1 d . . . . .
C29_2 C 0.30590(11) 0.8183(5) 0.53997(16) 0.0337(11) Uani 1 1 d . . . . .
H29_2 H 0.296505 0.880634 0.522020 0.040 Uiso 1 1 calc R U . . .
C30_2 C 0.30607(12) 0.8261(5) 0.58226(18) 0.0420(13) Uani 1 1 d . . . . .
H30_2 H 0.296758 0.893561 0.592984 0.050 Uiso 1 1 calc R U . . .
C31_2 C 0.31953(12) 0.7375(6) 0.60830(17) 0.0432(13) Uani 1 1 d . . . . .
H31_2 H 0.319902 0.743856 0.637182 0.052 Uiso 1 1 calc R U . . .
C32_2 C 0.33263(12) 0.6386(5) 0.59272(17) 0.0400(12) Uani 1 1 d . . . . .
H32_2 H 0.341827 0.576402 0.610865 0.048 Uiso 1 1 calc R U . . .
C33_2 C 0.33240(11) 0.6299(5) 0.55090(15) 0.0315(10) Uani 1 1 d . . . . .
H33_2 H 0.341290 0.561138 0.540300 0.038 Uiso 1 1 calc R U . . .
C34_2 C 0.29986(10) 0.5790(4) 0.46860(14) 0.0284(10) Uani 1 1 d . . . . .
C35_2 C 0.27028(11) 0.5676(5) 0.47716(17) 0.0361(11) Uani 1 1 d . . . . .
H35_2 H 0.260652 0.635933 0.486802 0.043 Uiso 1 1 calc R U . . .
C36_2 C 0.25518(12) 0.4581(5) 0.47167(19) 0.0456(14) Uani 1 1 d . . . . .
H36_2 H 0.235332 0.451285 0.478009 0.055 Uiso 1 1 calc R U . . .
C37_2 C 0.26859(14) 0.3576(5) 0.45699(18) 0.0459(14) Uani 1 1 d . . . . .
H37_2 H 0.257640 0.283479 0.451671 0.055 Uiso 1 1 calc R U . . .
C38_2 C 0.29773(13) 0.3668(5) 0.45032(17) 0.0418(13) Uani 1 1 d . . . . .
H38_2 H 0.307464 0.297392 0.441499 0.050 Uiso 1 1 calc R U . . .
C39_2 C 0.31328(12) 0.4757(5) 0.45622(16) 0.0344(11) Uani 1 1 d . . . . .
H39_2 H 0.333656 0.479694 0.451663 0.041 Uiso 1 1 calc R U . . .
C40_2 C 0.30027(11) 0.8111(4) 0.45195(16) 0.0308(10) Uani 1 1 d . . . . .
C41_2 C 0.27154(12) 0.8065(5) 0.42784(18) 0.0395(12) Uani 1 1 d . . . . .
H41_2 H 0.259992 0.733599 0.426595 0.047 Uiso 1 1 calc R U . . .
C42_2 C 0.25939(14) 0.9067(6) 0.4055(2) 0.0573(17) Uani 1 1 d . . . . .
H42_2 H 0.239526 0.901898 0.389029 0.069 Uiso 1 1 calc R U . . .
C43_2 C 0.27540(15) 1.0121(6) 0.4066(2) 0.0624(19) Uani 1 1 d . . . . .
H43_2 H 0.266833 1.080984 0.391278 0.075 Uiso 1 1 calc R U . . .
C44_2 C 0.30433(14) 1.0174(6) 0.4304(2) 0.0575(17) Uani 1 1 d . . . . .
H44_2 H 0.315874 1.090136 0.431270 0.069 Uiso 1 1 calc R U . . .
C45_2 C 0.31639(12) 0.9188(5) 0.45261(19) 0.0434(13) Uani 1 1 d . . . . .
H45_2 H 0.336290 0.924098 0.468908 0.052 Uiso 1 1 calc R U . . .
Cl1_5 Cl 0.38075(15) 0.7450(10) 0.99462(19) 0.0938(18) Uani 0.622(17) 1 d D U P A 1
Cl2_5 Cl 0.44437(19) 0.8082(8) 1.0279(3) 0.0739(15) Uani 0.622(17) 1 d D U P A 1
C1_5 C 0.4064(2) 0.809(3) 1.0369(5) 0.078(2) Uani 0.622(17) 1 d D U P A 1
H1A_5 H 0.400249 0.893755 1.041376 0.094 Uiso 0.622(17) 1 calc R U P A 1
H1B_5 H 0.405496 0.762238 1.062355 0.094 Uiso 0.622(17) 1 calc R U P A 1
Cl1_6 Cl 0.3754(2) 0.8081(14) 0.9944(3) 0.086(2) Uani 0.378(17) 1 d D U P A 2
Cl2_6 Cl 0.4387(3) 0.7688(14) 1.0278(5) 0.083(3) Uani 0.378(17) 1 d D U P A 2
C1_6 C 0.4034(4) 0.812(5) 1.0401(6) 0.079(2) Uani 0.378(17) 1 d D U P A 2
H1A_6 H 0.404914 0.895245 1.051821 0.095 Uiso 0.378(17) 1 calc R U P A 2
H1B_6 H 0.397795 0.755874 1.060872 0.095 Uiso 0.378(17) 1 calc R U P A 2
Cl1_7 Cl 0.3788(4) 0.6761(18) 0.6976(5) 0.075(3) Uani 0.26(2) 1 d D U P B 1
Cl2_7 Cl 0.4407(4) 0.712(2) 0.6933(5) 0.079(3) Uani 0.26(2) 1 d D U P B 1
C1_7 C 0.4043(5) 0.689(7) 0.6628(6) 0.080(2) Uani 0.26(2) 1 d D U P B 1
H1A_7 H 0.404003 0.614367 0.646073 0.097 Uiso 0.26(2) 1 calc R U P B 1
H1B_7 H 0.398551 0.758891 0.643893 0.097 Uiso 0.26(2) 1 calc R U P B 1
Cl1_8 Cl 0.37920(13) 0.7251(10) 0.7015(2) 0.0900(16) Uani 0.74(2) 1 d D U P B 2
Cl2_8 Cl 0.44263(13) 0.6612(9) 0.69547(17) 0.0821(13) Uani 0.74(2) 1 d D U P B 2
C1_8 C 0.4054(2) 0.686(2) 0.6704(3) 0.079(2) Uani 0.74(2) 1 d D U P B 2
H1A_8 H 0.398030 0.611879 0.654782 0.095 Uiso 0.74(2) 1 calc R U P B 2
H1B_8 H 0.405613 0.752174 0.649929 0.095 Uiso 0.74(2) 1 calc R U P B 2

loop_
_atom_site_aniso_label
_atom_site_aniso_U_11
_atom_site_aniso_U_22
_atom_site_aniso_U_33
_atom_site_aniso_U_23
_atom_site_aniso_U_13
_atom_site_aniso_U_12
Au1_1 0.02469(10) 0.03136(11) 0.02759(10) 0.00256(7) 0.00350(7) -0.00089(7)
Cl1_1 0.0496(8) 0.0437(8) 0.0418(7) 0.0117(6) 0.0148(6) -0.0006(6)
N1_1 0.0219(19) 0.034(2) 0.0210(18) -0.0012(15) 0.0017(15) -0.0034(16)
C1_1 0.028(2) 0.036(3) 0.026(2) -0.004(2) 0.0019(19) 0.001(2)
N2_1 0.0213(19) 0.030(2) 0.028(2) 0.0011(16) 0.0017(15) -0.0013(16)
C2_1 0.032(3) 0.038(3) 0.032(3) -0.002(2) 0.006(2) -0.002(2)
C3_1 0.037(3) 0.051(3) 0.034(3) -0.004(2) -0.001(2) 0.011(3)
C4_1 0.050(3) 0.032(3) 0.051(3) 0.006(2) 0.001(3) 0.008(3)
C5_1 0.053(4) 0.028(3) 0.062(4) 0.000(3) 0.000(3) -0.002(3)
C6_1 0.037(3) 0.028(3) 0.050(3) 0.001(2) 0.000(2) 0.001(2)
C7_1 0.021(2) 0.033(3) 0.027(2) -0.0020(19) 0.0009(18) -0.0003(19)
C8_1 0.027(2) 0.026(2) 0.029(2) -0.0039(18) 0.0043(19) -0.0003(19)
C9_1 0.027(2) 0.037(3) 0.022(2) -0.0028(19) -0.0013(18) -0.004(2)
C10_1 0.027(2) 0.037(3) 0.045(3) 0.027(2) 0.023(2) 0.012(2)
C11_1 0.025(2) 0.039(3) 0.029(2) 0.000(2) 0.0018(19) 0.000(2)
C12_1 0.030(3) 0.043(3) 0.032(3) 0.000(2) 0.007(2) -0.001(2)
C13_1 0.029(3) 0.061(4) 0.045(3) 0.011(3) 0.011(2) -0.006(3)
C14_1 0.037(3) 0.079(4) 0.030(3) 0.004(3) 0.009(2) 0.009(3)
C15_1 0.033(3) 0.062(4) 0.035(3) -0.004(3) 0.000(2) 0.010(3)
C16_1 0.034(3) 0.036(3) 0.034(3) -0.002(2) 0.002(2) 0.005(2)
C17_1 0.027(2) 0.035(3) 0.025(2) -0.0012(19) 0.0045(19) -0.005(2)
C18_1 0.035(3) 0.039(3) 0.027(2) -0.001(2) 0.007(2) -0.004(2)
C19_1 0.044(3) 0.045(3) 0.030(3) -0.009(2) 0.004(2) -0.007(3)
C20_1 0.060(4) 0.032(3) 0.040(3) -0.011(2) 0.018(3) -0.010(3)
C21_1 0.056(4) 0.027(3) 0.049(3) 0.001(2) 0.014(3) 0.006(2)
C22_1 0.042(3) 0.037(3) 0.033(3) -0.002(2) 0.003(2) -0.001(2)
C23_1 0.023(2) 0.034(3) 0.026(2) 0.0028(19) 0.0009(18) 0.0014(19)
C24_1 0.020(2) 0.027(2) 0.030(2) 0.0022(19) -0.0012(18) -0.0041(18)
C25_1 0.031(3) 0.034(3) 0.030(2) -0.001(2) 0.001(2) 0.000(2)
C26_1 0.035(3) 0.044(3) 0.034(3) 0.001(2) 0.002(2) -0.002(2)
C27_1 0.047(3) 0.058(4) 0.031(3) 0.007(3) 0.003(2) -0.011(3)
C28_1 0.039(3) 0.045(3) 0.046(3) 0.017(3) 0.000(3) -0.004(3)
C29_1 0.030(3) 0.032(3) 0.049(3) 0.006(2) -0.002(2) -0.001(2)
C30_1 0.034(3) 0.052(3) 0.031(3) 0.000(2) 0.007(2) -0.003(2)
C31_1 0.045(3) 0.058(4) 0.032(3) 0.006(3) 0.010(2) -0.012(3)
C32_1 0.053(3) 0.049(3) 0.028(3) 0.004(2) 0.008(2) -0.009(3)
C33_1 0.041(3) 0.040(3) 0.029(3) -0.001(2) 0.001(2) -0.002(2)
C34_1 0.029(2) 0.036(3) 0.031(2) -0.004(2) 0.005(2) -0.007(2)
C35_1 0.032(3) 0.037(3) 0.035(3) -0.002(2) 0.007(2) 0.000(2)
C36_1 0.057(4) 0.036(3) 0.042(3) -0.005(2) 0.017(3) -0.014(3)
C37_1 0.054(4) 0.057(4) 0.051(4) -0.005(3) 0.008(3) -0.031(3)
C38_1 0.041(3) 0.069(5) 0.054(4) 0.004(3) -0.007(3) -0.024(3)
C39_1 0.035(3) 0.047(3) 0.047(3) 0.010(3) -0.001(2) -0.007(2)
C40_1 0.036(3) 0.035(3) 0.036(3) -0.001(2) 0.008(2) 0.004(2)
C41_1 0.043(3) 0.038(3) 0.069(4) -0.011(3) 0.007(3) 0.001(3)
C42_1 0.081(5) 0.042(4) 0.091(6) -0.015(4) 0.029(4) 0.003(4)
C43_1 0.105(6) 0.051(4) 0.091(6) -0.016(4) 0.047(5) 0.020(4)
C44_1 0.074(5) 0.064(5) 0.087(5) 0.008(4) 0.053(4) 0.019(4)
C45_1 0.054(4) 0.050(4) 0.054(4) 0.005(3) 0.027(3) 0.008(3)
Au1_2 0.02250(10) 0.03039(11) 0.02836(10) -0.00534(7) 0.00404(7) -0.00063(7)
Cl1_2 0.0475(7) 0.0418(7) 0.0366(7) -0.0140(6) 0.0039(6) -0.0003(6)
N1_2 0.0184(18) 0.035(2) 0.0225(18) -0.0055(16) 0.0023(15) -0.0011(16)
C1_2 0.024(2) 0.040(3) 0.026(2) -0.003(2) 0.0045(19) 0.003(2)
N2_2 0.0177(18) 0.028(2) 0.029(2) -0.0052(15) 0.0038(15) 0.0003(15)
C2_2 0.037(3) 0.033(3) 0.040(3) 0.002(2) 0.008(2) 0.005(2)
C3_2 0.058(4) 0.036(3) 0.043(3) 0.001(2) 0.009(3) 0.010(3)
C4_2 0.056(4) 0.057(4) 0.039(3) 0.002(3) 0.013(3) 0.031(3)
C5_2 0.034(3) 0.057(4) 0.039(3) 0.003(3) 0.005(2) 0.020(3)
C6_2 0.031(3) 0.045(3) 0.031(3) 0.002(2) 0.005(2) 0.004(2)
C7_2 0.018(2) 0.031(3) 0.030(2) -0.0005(19) 0.0076(18) 0.0002(18)
C8_2 0.0228(16) 0.0250(17) 0.0399(19) -0.0129(14) -0.0039(14) 0.0012(13)
C9_2 0.0228(16) 0.0250(17) 0.0399(19) -0.0129(14) -0.0039(14) 0.0012(13)
C10_2 0.023(2) 0.023(2) 0.029(2) -0.0024(18) 0.0043(18) 0.0011(18)
C11_2 0.018(2) 0.040(3) 0.030(2) -0.005(2) 0.0052(18) 0.005(2)
C12_2 0.026(2) 0.047(3) 0.034(3) 0.002(2) 0.005(2) 0.006(2)
C13_2 0.039(3) 0.060(4) 0.031(3) 0.003(3) 0.004(2) 0.016(3)
C14_2 0.036(3) 0.073(4) 0.031(3) -0.013(3) -0.002(2) 0.006(3)
C15_2 0.033(3) 0.061(4) 0.048(3) -0.021(3) 0.000(2) -0.009(3)
C16_2 0.031(3) 0.044(3) 0.035(3) -0.005(2) 0.005(2) -0.002(2)
C17_2 0.028(2) 0.037(3) 0.025(2) 0.001(2) 0.0009(19) -0.006(2)
C18_2 0.036(3) 0.034(3) 0.042(3) 0.000(2) 0.008(2) 0.004(2)
C19_2 0.064(4) 0.035(3) 0.049(3) -0.002(3) 0.003(3) 0.005(3)
C20_2 0.076(4) 0.039(3) 0.042(3) 0.006(3) 0.010(3) -0.012(3)
C21_2 0.064(4) 0.047(4) 0.037(3) -0.003(3) 0.015(3) -0.015(3)
C22_2 0.040(3) 0.039(3) 0.032(3) 0.000(2) 0.010(2) -0.006(2)
C23_2 0.028(3) 0.040(3) 0.039(3) 0.006(2) 0.000(2) -0.003(2)
C24_2 0.043(3) 0.047(3) 0.025(2) -0.005(2) 0.008(2) -0.003(2)
C25_2 0.037(3) 0.049(3) 0.033(3) -0.006(2) -0.004(2) -0.010(2)
C26_2 0.028(2) 0.041(3) 0.032(3) -0.001(2) 0.001(2) -0.006(2)
C27_2 0.018(2) 0.024(2) 0.037(3) -0.0013(19) 0.0054(18) 0.0054(18)
C28_2 0.020(2) 0.031(3) 0.035(3) -0.006(2) 0.0063(19) -0.0025(19)
C29_2 0.028(2) 0.034(3) 0.039(3) -0.008(2) 0.006(2) -0.002(2)
C30_2 0.030(3) 0.047(3) 0.051(3) -0.019(3) 0.013(2) 0.001(2)
C31_2 0.036(3) 0.059(4) 0.036(3) -0.006(3) 0.010(2) 0.000(3)
C32_2 0.035(3) 0.043(3) 0.041(3) 0.002(2) 0.003(2) -0.005(2)
C33_2 0.026(2) 0.033(3) 0.036(3) -0.004(2) 0.004(2) -0.003(2)
C34_2 0.024(2) 0.028(2) 0.032(2) 0.0015(19) 0.0030(19) -0.0012(19)
C35_2 0.028(2) 0.031(3) 0.050(3) 0.003(2) 0.005(2) -0.002(2)
C36_2 0.027(3) 0.041(3) 0.068(4) 0.006(3) 0.006(3) -0.007(2)
C37_2 0.048(3) 0.035(3) 0.049(3) 0.007(3) -0.006(3) -0.010(3)
C38_2 0.053(3) 0.031(3) 0.042(3) -0.003(2) 0.008(3) 0.000(2)
C39_2 0.034(3) 0.033(3) 0.038(3) 0.000(2) 0.009(2) -0.001(2)
C40_2 0.025(2) 0.027(3) 0.040(3) 0.001(2) 0.006(2) 0.0072(19)
C41_2 0.030(3) 0.031(3) 0.054(3) 0.002(2) 0.000(2) 0.001(2)
C42_2 0.040(3) 0.056(4) 0.070(4) 0.014(3) -0.008(3) 0.009(3)
C43_2 0.049(4) 0.046(4) 0.087(5) 0.023(3) -0.001(3) 0.012(3)
C44_2 0.046(4) 0.037(3) 0.088(5) 0.008(3) 0.008(3) -0.002(3)
C45_2 0.030(3) 0.030(3) 0.066(4) 0.003(3) 0.000(3) 0.006(2)
Cl1_5 0.093(3) 0.116(5) 0.079(2) -0.011(3) 0.031(2) -0.017(3)
Cl2_5 0.092(3) 0.075(4) 0.0543(19) 0.004(3) 0.012(2) 0.001(2)
C1_5 0.094(4) 0.087(4) 0.061(4) -0.003(4) 0.035(3) -0.002(4)
Cl1_6 0.094(4) 0.097(5) 0.075(3) 0.004(4) 0.034(3) -0.015(4)
Cl2_6 0.099(5) 0.093(6) 0.059(3) 0.003(5) 0.018(4) 0.015(4)
C1_6 0.096(4) 0.088(5) 0.061(4) -0.003(4) 0.034(4) -0.002(4)
Cl1_7 0.093(4) 0.088(6) 0.043(4) 0.001(5) 0.010(3) -0.002(5)
Cl2_7 0.106(5) 0.088(6) 0.046(4) -0.004(5) 0.024(3) -0.015(5)
C1_7 0.105(4) 0.086(5) 0.051(4) -0.001(5) 0.015(4) -0.007(4)
Cl1_8 0.091(2) 0.108(5) 0.062(2) 0.000(3) -0.0095(16) -0.013(3)
Cl2_8 0.114(2) 0.083(4) 0.0535(16) 0.011(2) 0.0261(15) 0.006(2)
C1_8 0.104(4) 0.084(4) 0.049(4) -0.003(4) 0.016(3) -0.007(4)

loop_
_atom_type_symbol
_atom_type_description
_atom_type_scat_dispersion_real
_atom_type_scat_dispersion_imag
_atom_type_scat_source
C C 0.0033 0.0016 'International Tables Vol C Tables 4.2.6.8 and 6.1.1.4'
H H 0.0000 0.0000 'International Tables Vol C Tables 4.2.6.8 and 6.1.1.4'
N N 0.0061 0.0033 'International Tables Vol C Tables 4.2.6.8 and 6.1.1.4'
Cl Cl 0.1484 0.1585 'International Tables Vol C Tables 4.2.6.8 and 6.1.1.4'
Au Au -2.0133 8.8022 'International Tables Vol C Tables 4.2.6.8 and 6.1.1.4'

loop_
_geom_angle_atom_site_label_1
_geom_angle_atom_site_label_2
_geom_angle_atom_site_label_3
_geom_angle
_geom_angle_site_symmetry_1
_geom_angle_site_symmetry_3
_geom_angle_publ_flag
C8_1 Au1_1 Cl1_1 176.28(14) . . ?
C8_1 N1_1 C10_1 111.9(4) . . ?
C8_1 N1_1 C7_1 127.4(4) . . ?
C10_1 N1_1 C7_1 119.3(4) . . ?
C6_1 C1_1 C2_1 117.3(5) . . ?
C6_1 C1_1 C7_1 122.8(4) . . ?
C2_1 C1_1 C7_1 119.3(4) . . ?
C8_1 N2_1 C9_1 110.4(4) . . ?
C8_1 N2_1 C23_1 127.4(4) . . ?
C9_1 N2_1 C23_1 121.5(4) . . ?
C3_1 C2_1 C1_1 121.0(5) . . ?
C4_1 C3_1 C2_1 120.7(5) . . ?
C5_1 C4_1 C3_1 119.0(5) . . ?
C4_1 C5_1 C6_1 121.1(5) . . ?
C1_1 C6_1 C5_1 120.7(5) . . ?
N1_1 C7_1 C11_1 112.9(4) . . ?
N1_1 C7_1 C17_1 104.6(4) . . ?
C11_1 C7_1 C17_1 111.7(4) . . ?
N1_1 C7_1 C1_1 109.2(4) . . ?
C11_1 C7_1 C1_1 103.9(4) . . ?
C17_1 C7_1 C1_1 114.8(4) . . ?
N1_1 C8_1 N2_1 106.1(4) . . ?
N1_1 C8_1 Au1_1 126.3(3) . . ?
N2_1 C8_1 Au1_1 126.5(3) . . ?
N2_1 C9_1 C30_1 132.7(4) . . ?
N2_1 C9_1 C10_1 108.3(4) . . ?
C30_1 C9_1 C10_1 118.9(4) . . ?
C33_1 C10_1 C9_1 122.0(4) . . ?
C33_1 C10_1 N1_1 134.7(5) . . ?
C9_1 C10_1 N1_1 102.6(4) . . ?
C12_1 C11_1 C16_1 118.5(5) . . ?
C12_1 C11_1 C7_1 121.8(4) . . ?
C16_1 C11_1 C7_1 119.6(4) . . ?
C11_1 C12_1 C13_1 120.5(5) . . ?
C14_1 C13_1 C12_1 120.1(5) . . ?
C15_1 C14_1 C13_1 120.3(5) . . ?
C14_1 C15_1 C16_1 120.1(6) . . ?
C15_1 C16_1 C11_1 120.6(5) . . ?
C18_1 C17_1 C22_1 118.3(5) . . ?
C18_1 C17_1 C7_1 124.7(4) . . ?
C22_1 C17_1 C7_1 117.0(4) . . ?
C17_1 C18_1 C19_1 120.2(5) . . ?
C20_1 C19_1 C18_1 120.8(5) . . ?
C19_1 C20_1 C21_1 119.7(5) . . ?
C22_1 C21_1 C20_1 119.7(5) . . ?
C21_1 C22_1 C17_1 121.3(5) . . ?
N2_1 C23_1 C24_1 113.0(4) . . ?
N2_1 C23_1 C34_1 109.6(4) . . ?
C24_1 C23_1 C34_1 103.3(4) . . ?
N2_1 C23_1 C40_1 104.4(4) . . ?
C24_1 C23_1 C40_1 111.9(4) . . ?
C34_1 C23_1 C40_1 115.0(4) . . ?
C29_1 C24_1 C25_1 119.5(5) . . ?
C29_1 C24_1 C23_1 121.6(5) . . ?
C25_1 C24_1 C23_1 118.3(4) . . ?
C26_1 C25_1 C24_1 120.4(5) . . ?
C27_1 C26_1 C25_1 119.8(5) . . ?
C28_1 C27_1 C26_1 120.0(5) . . ?
C27_1 C28_1 C29_1 120.2(5) . . ?
C24_1 C29_1 C28_1 120.1(5) . . ?
C31_1 C30_1 C9_1 117.9(5) . . ?
C30_1 C31_1 C32_1 121.6(5) . . ?
C31_1 C32_1 C33_1 121.2(5) . . ?
C10_1 C33_1 C32_1 118.0(5) . . ?
C35_1 C34_1 C39_1 117.7(5) . . ?
C35_1 C34_1 C23_1 124.1(4) . . ?
C39_1 C34_1 C23_1 117.6(5) . . ?
C34_1 C35_1 C36_1 120.8(5) . . ?
C37_1 C36_1 C35_1 120.3(6) . . ?
C36_1 C37_1 C38_1 119.7(5) . . ?
C37_1 C38_1 C39_1 120.3(6) . . ?
C38_1 C39_1 C34_1 121.0(6) . . ?
C45_1 C40_1 C41_1 118.0(5) . . ?
C45_1 C40_1 C23_1 124.7(5) . . ?
C41_1 C40_1 C23_1 117.3(5) . . ?
C42_1 C41_1 C40_1 121.1(6) . . ?
C41_1 C42_1 C43_1 120.4(7) . . ?
C42_1 C43_1 C44_1 119.1(6) . . ?
C43_1 C44_1 C45_1 120.4(6) . . ?
C40_1 C45_1 C44_1 121.0(6) . . ?
C10_2 Au1_2 Cl1_2 176.10(14) . . ?
C10_2 N1_2 C8_2 111.3(4) . . ?
C10_2 N1_2 C7_2 127.8(4) . . ?
C8_2 N1_2 C7_2 120.0(4) . . ?
C2_2 C1_2 C6_2 118.2(5) . . ?
C2_2 C1_2 C7_2 122.7(4) . . ?
C6_2 C1_2 C7_2 118.7(4) . . ?
C10_2 N2_2 C9_2 109.9(4) . . ?
C10_2 N2_2 C27_2 128.4(4) . . ?
C9_2 N2_2 C27_2 121.2(4) . . ?
C1_2 C2_2 C3_2 119.9(5) . . ?
C4_2 C3_2 C2_2 120.5(6) . . ?
C3_2 C4_2 C5_2 120.2(5) . . ?
C6_2 C5_2 C4_2 119.7(5) . . ?
C5_2 C6_2 C1_2 121.3(5) . . ?
N1_2 C7_2 C1_2 109.4(4) . . ?
N1_2 C7_2 C11_2 111.5(3) . . ?
C1_2 C7_2 C11_2 104.5(4) . . ?
N1_2 C7_2 C17_2 104.1(4) . . ?
C1_2 C7_2 C17_2 114.7(4) . . ?
C11_2 C7_2 C17_2 112.9(4) . . ?
C23_2 C8_2 C9_2 123.3(5) . . ?
C23_2 C8_2 N1_2 133.1(4) . . ?
C9_2 C8_2 N1_2 103.5(4) . . ?
C26_2 C9_2 C8_2 119.7(5) . . ?
C26_2 C9_2 N2_2 131.6(4) . . ?
C8_2 C9_2 N2_2 108.7(4) . . ?
N2_2 C10_2 N1_2 106.1(4) . . ?
N2_2 C10_2 Au1_2 125.4(3) . . ?
N1_2 C10_2 Au1_2 127.1(3) . . ?
C16_2 C11_2 C12_2 119.1(5) . . ?
C16_2 C11_2 C7_2 121.5(4) . . ?
C12_2 C11_2 C7_2 119.1(4) . . ?
C13_2 C12_2 C11_2 120.4(5) . . ?
C14_2 C13_2 C12_2 119.5(6) . . ?
C15_2 C14_2 C13_2 120.7(5) . . ?
C14_2 C15_2 C16_2 119.8(5) . . ?
C11_2 C16_2 C15_2 120.5(5) . . ?
C18_2 C17_2 C22_2 118.3(5) . . ?
C18_2 C17_2 C7_2 117.8(4) . . ?
C22_2 C17_2 C7_2 123.8(5) . . ?
C17_2 C18_2 C19_2 121.2(5) . . ?
C18_2 C19_2 C20_2 119.6(6) . . ?
C21_2 C20_2 C19_2 119.8(6) . . ?
C20_2 C21_2 C22_2 120.2(5) . . ?
C17_2 C22_2 C21_2 120.8(5) . . ?
C8_2 C23_2 C24_2 117.7(5) . . ?
C23_2 C24_2 C25_2 120.2(5) . . ?
C26_2 C25_2 C24_2 121.3(5) . . ?
C25_2 C26_2 C9_2 117.6(5) . . ?
N2_2 C27_2 C28_2 112.3(4) . . ?
N2_2 C27_2 C34_2 108.8(3) . . ?
C28_2 C27_2 C34_2 104.5(4) . . ?
N2_2 C27_2 C40_2 103.8(4) . . ?
C28_2 C27_2 C40_2 112.4(4) . . ?
C34_2 C27_2 C40_2 115.2(4) . . ?
C29_2 C28_2 C33_2 118.7(5) . . ?
C29_2 C28_2 C27_2 121.5(4) . . ?
C33_2 C28_2 C27_2 119.3(4) . . ?
C28_2 C29_2 C30_2 120.5(5) . . ?
C31_2 C30_2 C29_2 120.3(5) . . ?
C30_2 C31_2 C32_2 120.0(5) . . ?
C33_2 C32_2 C31_2 120.1(5) . . ?
C32_2 C33_2 C28_2 120.4(5) . . ?
C39_2 C34_2 C35_2 117.4(4) . . ?
C39_2 C34_2 C27_2 124.3(4) . . ?
C35_2 C34_2 C27_2 118.1(4) . . ?
C36_2 C35_2 C34_2 120.5(5) . . ?
C35_2 C36_2 C37_2 120.7(5) . . ?
C38_2 C37_2 C36_2 118.9(5) . . ?
C37_2 C38_2 C39_2 120.8(5) . . ?
C38_2 C39_2 C34_2 121.5(5) . . ?
C41_2 C40_2 C45_2 117.8(5) . . ?
C41_2 C40_2 C27_2 124.5(4) . . ?
C45_2 C40_2 C27_2 117.8(4) . . ?
C40_2 C41_2 C42_2 120.6(5) . . ?
C43_2 C42_2 C41_2 121.0(6) . . ?
C42_2 C43_2 C44_2 118.8(6) . . ?
C45_2 C44_2 C43_2 120.4(6) . . ?
C44_2 C45_2 C40_2 121.4(5) . . ?
Cl2_5 C1_5 Cl1_5 111.3(7) . . ?
Cl2_6 C1_6 Cl1_6 108.6(10) . . ?
Cl2_7 C1_7 Cl1_7 106.3(12) . . ?
Cl2_8 C1_8 Cl1_8 116.6(7) . . ?

loop_
_geom_bond_atom_site_label_1
_geom_bond_atom_site_label_2
_geom_bond_distance
_geom_bond_site_symmetry_2
_geom_bond_publ_flag
Au1_1 C8_1 1.994(5) . ?
Au1_1 Cl1_1 2.2775(13) . ?
N1_1 C8_1 1.357(6) . ?
N1_1 C10_1 1.431(5) . ?
N1_1 C7_1 1.504(6) . ?
C1_1 C6_1 1.382(7) . ?
C1_1 C2_1 1.391(7) . ?
C1_1 C7_1 1.552(7) . ?
N2_1 C8_1 1.358(6) . ?
N2_1 C9_1 1.389(6) . ?
N2_1 C23_1 1.503(6) . ?
C2_1 C3_1 1.384(7) . ?
C3_1 C4_1 1.367(8) . ?
C4_1 C5_1 1.360(8) . ?
C5_1 C6_1 1.389(7) . ?
C7_1 C11_1 1.540(7) . ?
C7_1 C17_1 1.546(6) . ?
C9_1 C30_1 1.401(7) . ?
C9_1 C10_1 1.420(7) . ?
C10_1 C33_1 1.343(7) . ?
C11_1 C12_1 1.379(7) . ?
C11_1 C16_1 1.390(7) . ?
C12_1 C13_1 1.388(7) . ?
C13_1 C14_1 1.366(9) . ?
C14_1 C15_1 1.366(9) . ?
C15_1 C16_1 1.380(7) . ?
C17_1 C18_1 1.383(7) . ?
C17_1 C22_1 1.395(7) . ?
C18_1 C19_1 1.393(7) . ?
C19_1 C20_1 1.363(8) . ?
C20_1 C21_1 1.388(8) . ?
C21_1 C22_1 1.376(7) . ?
C23_1 C24_1 1.535(6) . ?
C23_1 C34_1 1.539(7) . ?
C23_1 C40_1 1.553(7) . ?
C24_1 C29_1 1.374(7) . ?
C24_1 C25_1 1.391(7) . ?
C25_1 C26_1 1.388(7) . ?
C26_1 C27_1 1.386(8) . ?
C27_1 C28_1 1.371(9) . ?
C28_1 C29_1 1.400(8) . ?
C30_1 C31_1 1.370(7) . ?
C31_1 C32_1 1.378(8) . ?
C32_1 C33_1 1.387(7) . ?
C34_1 C35_1 1.367(7) . ?
C34_1 C39_1 1.388(7) . ?
C35_1 C36_1 1.391(7) . ?
C36_1 C37_1 1.358(9) . ?
C37_1 C38_1 1.359(9) . ?
C38_1 C39_1 1.374(8) . ?
C40_1 C45_1 1.370(8) . ?
C40_1 C41_1 1.393(8) . ?
C41_1 C42_1 1.368(9) . ?
C42_1 C43_1 1.375(10) . ?
C43_1 C44_1 1.375(11) . ?
C44_1 C45_1 1.382(9) . ?
Au1_2 C10_2 1.984(4) . ?
Au1_2 Cl1_2 2.2747(13) . ?
N1_2 C10_2 1.364(6) . ?
N1_2 C8_2 1.446(6) . ?
N1_2 C7_2 1.507(5) . ?
C1_2 C2_2 1.390(7) . ?
C1_2 C6_2 1.391(7) . ?
C1_2 C7_2 1.538(7) . ?
N2_2 C10_2 1.362(6) . ?
N2_2 C9_2 1.410(6) . ?
N2_2 C27_2 1.505(5) . ?
C2_2 C3_2 1.394(7) . ?
C3_2 C4_2 1.367(8) . ?
C4_2 C5_2 1.378(9) . ?
C5_2 C6_2 1.374(7) . ?
C7_2 C11_2 1.540(6) . ?
C7_2 C17_2 1.550(7) . ?
C8_2 C23_2 1.320(7) . ?
C8_2 C9_2 1.388(7) . ?
C9_2 C26_2 1.379(6) . ?
C11_2 C16_2 1.378(7) . ?
C11_2 C12_2 1.393(7) . ?
C12_2 C13_2 1.389(7) . ?
C13_2 C14_2 1.382(9) . ?
C14_2 C15_2 1.368(9) . ?
C15_2 C16_2 1.393(7) . ?
C17_2 C18_2 1.377(7) . ?
C17_2 C22_2 1.383(7) . ?
C18_2 C19_2 1.378(8) . ?
C19_2 C20_2 1.393(9) . ?
C20_2 C21_2 1.356(9) . ?
C21_2 C22_2 1.391(8) . ?
C23_2 C24_2 1.384(7) . ?
C24_2 C25_2 1.393(7) . ?
C25_2 C26_2 1.365(7) . ?
C27_2 C28_2 1.536(7) . ?
C27_2 C34_2 1.545(6) . ?
C27_2 C40_2 1.548(6) . ?
C28_2 C29_2 1.374(7) . ?
C28_2 C33_2 1.394(7) . ?
C29_2 C30_2 1.393(8) . ?
C30_2 C31_2 1.362(8) . ?
C31_2 C32_2 1.378(8) . ?
C32_2 C33_2 1.378(7) . ?
C34_2 C39_2 1.381(7) . ?
C34_2 C35_2 1.406(7) . ?
C35_2 C36_2 1.376(7) . ?
C36_2 C37_2 1.387(8) . ?
C37_2 C38_2 1.362(8) . ?
C38_2 C39_2 1.381(7) . ?
C40_2 C41_2 1.377(7) . ?
C40_2 C45_2 1.385(7) . ?
C41_2 C42_2 1.379(8) . ?
C42_2 C43_2 1.360(9) . ?
C43_2 C44_2 1.381(9) . ?
C44_2 C45_2 1.361(8) . ?
Cl1_5 C1_5 1.777(9) . ?
Cl2_5 C1_5 1.773(8) . ?
Cl1_6 C1_6 1.766(10) . ?
Cl2_6 C1_6 1.764(10) . ?
Cl1_7 C1_7 1.764(10) . ?
Cl2_7 C1_7 1.762(10) . ?
Cl1_8 C1_8 1.745(8) . ?
Cl2_8 C1_8 1.734(8) . ?

loop_
_geom_torsion_atom_site_label_1
_geom_torsion_atom_site_label_2
_geom_torsion_atom_site_label_3
_geom_torsion_atom_site_label_4
_geom_torsion
_geom_torsion_site_symmetry_1
_geom_torsion_site_symmetry_2
_geom_torsion_site_symmetry_3
_geom_torsion_site_symmetry_4
_geom_torsion_publ_flag
C6_1 C1_1 C2_1 C3_1 -4.1(7) . . . . ?
C7_1 C1_1 C2_1 C3_1 -176.0(4) . . . . ?
C1_1 C2_1 C3_1 C4_1 1.3(8) . . . . ?
C2_1 C3_1 C4_1 C5_1 2.3(9) . . . . ?
C3_1 C4_1 C5_1 C6_1 -3.0(9) . . . . ?
C2_1 C1_1 C6_1 C5_1 3.5(8) . . . . ?
C7_1 C1_1 C6_1 C5_1 175.0(5) . . . . ?
C4_1 C5_1 C6_1 C1_1 0.0(9) . . . . ?
C8_1 N1_1 C7_1 C11_1 -18.7(6) . . . . ?
C10_1 N1_1 C7_1 C11_1 176.2(4) . . . . ?
C8_1 N1_1 C7_1 C17_1 103.0(5) . . . . ?
C10_1 N1_1 C7_1 C17_1 -62.1(5) . . . . ?
C8_1 N1_1 C7_1 C1_1 -133.7(5) . . . . ?
C10_1 N1_1 C7_1 C1_1 61.2(5) . . . . ?
C6_1 C1_1 C7_1 N1_1 14.4(6) . . . . ?
C2_1 C1_1 C7_1 N1_1 -174.2(4) . . . . ?
C6_1 C1_1 C7_1 C11_1 -106.2(5) . . . . ?
C2_1 C1_1 C7_1 C11_1 65.1(5) . . . . ?
C6_1 C1_1 C7_1 C17_1 131.5(5) . . . . ?
C2_1 C1_1 C7_1 C17_1 -57.2(6) . . . . ?
C10_1 N1_1 C8_1 N2_1 -9.0(5) . . . . ?
C7_1 N1_1 C8_1 N2_1 -175.0(4) . . . . ?
C10_1 N1_1 C8_1 Au1_1 159.6(4) . . . . ?
C7_1 N1_1 C8_1 Au1_1 -6.4(7) . . . . ?
C9_1 N2_1 C8_1 N1_1 6.6(5) . . . . ?
C23_1 N2_1 C8_1 N1_1 177.3(4) . . . . ?
C9_1 N2_1 C8_1 Au1_1 -161.9(3) . . . . ?
C23_1 N2_1 C8_1 Au1_1 8.7(7) . . . . ?
C8_1 N2_1 C9_1 C30_1 175.1(6) . . . . ?
C23_1 N2_1 C9_1 C30_1 3.8(8) . . . . ?
C8_1 N2_1 C9_1 C10_1 -2.0(6) . . . . ?
C23_1 N2_1 C9_1 C10_1 -173.2(4) . . . . ?
N2_1 C9_1 C10_1 C33_1 -175.0(5) . . . . ?
C30_1 C9_1 C10_1 C33_1 7.4(8) . . . . ?
N2_1 C9_1 C10_1 N1_1 -3.3(5) . . . . ?
C30_1 C9_1 C10_1 N1_1 179.2(5) . . . . ?
C8_1 N1_1 C10_1 C33_1 177.8(6) . . . . ?
C7_1 N1_1 C10_1 C33_1 -15.0(9) . . . . ?
C8_1 N1_1 C10_1 C9_1 7.6(5) . . . . ?
C7_1 N1_1 C10_1 C9_1 174.9(4) . . . . ?
N1_1 C7_1 C11_1 C12_1 126.1(5) . . . . ?
C17_1 C7_1 C11_1 C12_1 8.5(6) . . . . ?
C1_1 C7_1 C11_1 C12_1 -115.8(5) . . . . ?
N1_1 C7_1 C11_1 C16_1 -59.3(6) . . . . ?
C17_1 C7_1 C11_1 C16_1 -176.9(4) . . . . ?
C1_1 C7_1 C11_1 C16_1 58.8(5) . . . . ?
C16_1 C11_1 C12_1 C13_1 1.5(7) . . . . ?
C7_1 C11_1 C12_1 C13_1 176.1(5) . . . . ?
C11_1 C12_1 C13_1 C14_1 -0.2(8) . . . . ?
C12_1 C13_1 C14_1 C15_1 -1.2(9) . . . . ?
C13_1 C14_1 C15_1 C16_1 1.2(8) . . . . ?
C14_1 C15_1 C16_1 C11_1 0.1(8) . . . . ?
C12_1 C11_1 C16_1 C15_1 -1.5(7) . . . . ?
C7_1 C11_1 C16_1 C15_1 -176.2(5) . . . . ?
N1_1 C7_1 C17_1 C18_1 125.7(5) . . . . ?
C11_1 C7_1 C17_1 C18_1 -111.9(5) . . . . ?
C1_1 C7_1 C17_1 C18_1 6.0(7) . . . . ?
N1_1 C7_1 C17_1 C22_1 -56.3(5) . . . . ?
C11_1 C7_1 C17_1 C22_1 66.1(5) . . . . ?
C1_1 C7_1 C17_1 C22_1 -176.0(4) . . . . ?
C22_1 C17_1 C18_1 C19_1 -0.6(7) . . . . ?
C7_1 C17_1 C18_1 C19_1 177.4(5) . . . . ?
C17_1 C18_1 C19_1 C20_1 -0.6(8) . . . . ?
C18_1 C19_1 C20_1 C21_1 1.9(8) . . . . ?
C19_1 C20_1 C21_1 C22_1 -2.0(9) . . . . ?
C20_1 C21_1 C22_1 C17_1 0.8(8) . . . . ?
C18_1 C17_1 C22_1 C21_1 0.5(8) . . . . ?
C7_1 C17_1 C22_1 C21_1 -177.6(5) . . . . ?
C8_1 N2_1 C23_1 C24_1 17.0(6) . . . . ?
C9_1 N2_1 C23_1 C24_1 -173.3(4) . . . . ?
C8_1 N2_1 C23_1 C34_1 131.6(5) . . . . ?
C9_1 N2_1 C23_1 C34_1 -58.7(5) . . . . ?
C8_1 N2_1 C23_1 C40_1 -104.8(5) . . . . ?
C9_1 N2_1 C23_1 C40_1 64.9(5) . . . . ?
N2_1 C23_1 C24_1 C29_1 -129.5(5) . . . . ?
C34_1 C23_1 C24_1 C29_1 112.2(5) . . . . ?
C40_1 C23_1 C24_1 C29_1 -12.0(6) . . . . ?
N2_1 C23_1 C24_1 C25_1 59.6(5) . . . . ?
C34_1 C23_1 C24_1 C25_1 -58.7(5) . . . . ?
C40_1 C23_1 C24_1 C25_1 177.1(4) . . . . ?
C29_1 C24_1 C25_1 C26_1 0.9(7) . . . . ?
C23_1 C24_1 C25_1 C26_1 172.0(4) . . . . ?
C24_1 C25_1 C26_1 C27_1 -0.6(8) . . . . ?
C25_1 C26_1 C27_1 C28_1 -0.7(8) . . . . ?
C26_1 C27_1 C28_1 C29_1 1.7(8) . . . . ?
C25_1 C24_1 C29_1 C28_1 0.1(7) . . . . ?
C23_1 C24_1 C29_1 C28_1 -170.7(5) . . . . ?
C27_1 C28_1 C29_1 C24_1 -1.4(8) . . . . ?
N2_1 C9_1 C30_1 C31_1 178.9(5) . . . . ?
C10_1 C9_1 C30_1 C31_1 -4.3(8) . . . . ?
C9_1 C30_1 C31_1 C32_1 0.5(9) . . . . ?
C30_1 C31_1 C32_1 C33_1 0.5(9) . . . . ?
C9_1 C10_1 C33_1 C32_1 -6.4(8) . . . . ?
N1_1 C10_1 C33_1 C32_1 -175.0(6) . . . . ?
C31_1 C32_1 C33_1 C10_1 2.4(9) . . . . ?
N2_1 C23_1 C34_1 C35_1 -13.2(6) . . . . ?
C24_1 C23_1 C34_1 C35_1 107.4(5) . . . . ?
C40_1 C23_1 C34_1 C35_1 -130.4(5) . . . . ?
N2_1 C23_1 C34_1 C39_1 175.5(4) . . . . ?
C24_1 C23_1 C34_1 C39_1 -63.9(5) . . . . ?
C40_1 C23_1 C34_1 C39_1 58.3(6) . . . . ?
C39_1 C34_1 C35_1 C36_1 -4.0(8) . . . . ?
C23_1 C34_1 C35_1 C36_1 -175.3(5) . . . . ?
C34_1 C35_1 C36_1 C37_1 1.2(8) . . . . ?
C35_1 C36_1 C37_1 C38_1 1.5(9) . . . . ?
C36_1 C37_1 C38_1 C39_1 -1.1(10) . . . . ?
C37_1 C38_1 C39_1 C34_1 -1.9(10) . . . . ?
C35_1 C34_1 C39_1 C38_1 4.4(8) . . . . ?
C23_1 C34_1 C39_1 C38_1 176.3(5) . . . . ?
N2_1 C23_1 C40_1 C45_1 -122.3(6) . . . . ?
C24_1 C23_1 C40_1 C45_1 115.2(6) . . . . ?
C34_1 C23_1 C40_1 C45_1 -2.2(7) . . . . ?
N2_1 C23_1 C40_1 C41_1 56.2(6) . . . . ?
C24_1 C23_1 C40_1 C41_1 -66.3(6) . . . . ?
C34_1 C23_1 C40_1 C41_1 176.2(5) . . . . ?
C45_1 C40_1 C41_1 C42_1 -1.8(10) . . . . ?
C23_1 C40_1 C41_1 C42_1 179.6(6) . . . . ?
C40_1 C41_1 C42_1 C43_1 1.4(12) . . . . ?
C41_1 C42_1 C43_1 C44_1 -0.7(13) . . . . ?
C42_1 C43_1 C44_1 C45_1 0.4(13) . . . . ?
C41_1 C40_1 C45_1 C44_1 1.5(9) . . . . ?
C23_1 C40_1 C45_1 C44_1 -180.0(6) . . . . ?
C43_1 C44_1 C45_1 C40_1 -0.9(11) . . . . ?
C6_2 C1_2 C2_2 C3_2 -4.8(7) . . . . ?
C7_2 C1_2 C2_2 C3_2 -177.4(5) . . . . ?
C1_2 C2_2 C3_2 C4_2 1.2(8) . . . . ?
C2_2 C3_2 C4_2 C5_2 1.6(9) . . . . ?
C3_2 C4_2 C5_2 C6_2 -0.7(8) . . . . ?
C4_2 C5_2 C6_2 C1_2 -3.1(8) . . . . ?
C2_2 C1_2 C6_2 C5_2 5.8(7) . . . . ?
C7_2 C1_2 C6_2 C5_2 178.7(5) . . . . ?
C10_2 N1_2 C7_2 C1_2 131.3(5) . . . . ?
C8_2 N1_2 C7_2 C1_2 -60.4(5) . . . . ?
C10_2 N1_2 C7_2 C11_2 16.2(6) . . . . ?
C8_2 N1_2 C7_2 C11_2 -175.5(4) . . . . ?
C10_2 N1_2 C7_2 C17_2 -105.7(5) . . . . ?
C8_2 N1_2 C7_2 C17_2 62.6(5) . . . . ?
C2_2 C1_2 C7_2 N1_2 -14.5(6) . . . . ?
C6_2 C1_2 C7_2 N1_2 172.9(4) . . . . ?
C2_2 C1_2 C7_2 C11_2 105.0(5) . . . . ?
C6_2 C1_2 C7_2 C11_2 -67.6(5) . . . . ?
C2_2 C1_2 C7_2 C17_2 -131.0(5) . . . . ?
C6_2 C1_2 C7_2 C17_2 56.5(6) . . . . ?
C10_2 N1_2 C8_2 C23_2 179.4(6) . . . . ?
C7_2 N1_2 C8_2 C23_2 9.3(8) . . . . ?
C10_2 N1_2 C8_2 C9_2 -4.2(5) . . . . ?
C7_2 N1_2 C8_2 C9_2 -174.3(4) . . . . ?
C23_2 C8_2 C9_2 C26_2 -3.7(8) . . . . ?
N1_2 C8_2 C9_2 C26_2 179.4(4) . . . . ?
C23_2 C8_2 C9_2 N2_2 176.4(5) . . . . ?
N1_2 C8_2 C9_2 N2_2 -0.5(5) . . . . ?
C10_2 N2_2 C9_2 C26_2 -175.0(5) . . . . ?
C27_2 N2_2 C9_2 C26_2 -2.9(8) . . . . ?
C10_2 N2_2 C9_2 C8_2 4.9(5) . . . . ?
C27_2 N2_2 C9_2 C8_2 176.9(4) . . . . ?
C9_2 N2_2 C10_2 N1_2 -7.3(5) . . . . ?
C27_2 N2_2 C10_2 N1_2 -178.6(4) . . . . ?
C9_2 N2_2 C10_2 Au1_2 160.3(3) . . . . ?
C27_2 N2_2 C10_2 Au1_2 -11.0(7) . . . . ?
C8_2 N1_2 C10_2 N2_2 7.1(5) . . . . ?
C7_2 N1_2 C10_2 N2_2 176.3(4) . . . . ?
C8_2 N1_2 C10_2 Au1_2 -160.2(3) . . . . ?
C7_2 N1_2 C10_2 Au1_2 9.0(7) . . . . ?
N1_2 C7_2 C11_2 C16_2 -127.4(5) . . . . ?
C1_2 C7_2 C11_2 C16_2 114.5(5) . . . . ?
C17_2 C7_2 C11_2 C16_2 -10.7(6) . . . . ?
N1_2 C7_2 C11_2 C12_2 59.0(5) . . . . ?
C1_2 C7_2 C11_2 C12_2 -59.1(5) . . . . ?
C17_2 C7_2 C11_2 C12_2 175.7(4) . . . . ?
C16_2 C11_2 C12_2 C13_2 2.7(7) . . . . ?
C7_2 C11_2 C12_2 C13_2 176.4(4) . . . . ?
C11_2 C12_2 C13_2 C14_2 -0.3(8) . . . . ?
C12_2 C13_2 C14_2 C15_2 -2.4(8) . . . . ?
C13_2 C14_2 C15_2 C16_2 2.7(9) . . . . ?
C12_2 C11_2 C16_2 C15_2 -2.4(7) . . . . ?
C7_2 C11_2 C16_2 C15_2 -176.0(5) . . . . ?
C14_2 C15_2 C16_2 C11_2 -0.3(8) . . . . ?
N1_2 C7_2 C17_2 C18_2 56.1(5) . . . . ?
C1_2 C7_2 C17_2 C18_2 175.6(4) . . . . ?
C11_2 C7_2 C17_2 C18_2 -64.9(5) . . . . ?
N1_2 C7_2 C17_2 C22_2 -123.9(5) . . . . ?
C1_2 C7_2 C17_2 C22_2 -4.4(7) . . . . ?
C11_2 C7_2 C17_2 C22_2 115.1(5) . . . . ?
C22_2 C17_2 C18_2 C19_2 -1.0(8) . . . . ?
C7_2 C17_2 C18_2 C19_2 179.0(5) . . . . ?
C17_2 C18_2 C19_2 C20_2 0.0(9) . . . . ?
C18_2 C19_2 C20_2 C21_2 1.2(9) . . . . ?
C19_2 C20_2 C21_2 C22_2 -1.4(9) . . . . ?
C18_2 C17_2 C22_2 C21_2 0.8(8) . . . . ?
C7_2 C17_2 C22_2 C21_2 -179.2(5) . . . . ?
C20_2 C21_2 C22_2 C17_2 0.4(9) . . . . ?
C9_2 C8_2 C23_2 C24_2 1.8(8) . . . . ?
N1_2 C8_2 C23_2 C24_2 177.6(5) . . . . ?
C8_2 C23_2 C24_2 C25_2 0.9(8) . . . . ?
C23_2 C24_2 C25_2 C26_2 -1.7(9) . . . . ?
C24_2 C25_2 C26_2 C9_2 -0.2(8) . . . . ?
C8_2 C9_2 C26_2 C25_2 2.7(8) . . . . ?
N2_2 C9_2 C26_2 C25_2 -177.4(5) . . . . ?
C10_2 N2_2 C27_2 C28_2 -13.9(6) . . . . ?
C9_2 N2_2 C27_2 C28_2 175.7(4) . . . . ?
C10_2 N2_2 C27_2 C34_2 -129.0(5) . . . . ?
C9_2 N2_2 C27_2 C34_2 60.5(5) . . . . ?
C10_2 N2_2 C27_2 C40_2 107.8(5) . . . . ?
C9_2 N2_2 C27_2 C40_2 -62.6(5) . . . . ?
N2_2 C27_2 C28_2 C29_2 123.1(5) . . . . ?
C34_2 C27_2 C28_2 C29_2 -119.1(5) . . . . ?
C40_2 C27_2 C28_2 C29_2 6.5(6) . . . . ?
N2_2 C27_2 C28_2 C33_2 -65.0(5) . . . . ?
C34_2 C27_2 C28_2 C33_2 52.7(5) . . . . ?
C40_2 C27_2 C28_2 C33_2 178.4(4) . . . . ?
C33_2 C28_2 C29_2 C30_2 1.1(7) . . . . ?
C27_2 C28_2 C29_2 C30_2 172.9(4) . . . . ?
C28_2 C29_2 C30_2 C31_2 0.2(8) . . . . ?
C29_2 C30_2 C31_2 C32_2 -1.0(8) . . . . ?
C30_2 C31_2 C32_2 C33_2 0.7(8) . . . . ?
C31_2 C32_2 C33_2 C28_2 0.6(8) . . . . ?
C29_2 C28_2 C33_2 C32_2 -1.4(7) . . . . ?
C27_2 C28_2 C33_2 C32_2 -173.5(4) . . . . ?
N2_2 C27_2 C34_2 C39_2 7.9(6) . . . . ?
C28_2 C27_2 C34_2 C39_2 -112.2(5) . . . . ?
C40_2 C27_2 C34_2 C39_2 123.9(5) . . . . ?
N2_2 C27_2 C34_2 C35_2 -177.6(4) . . . . ?
C28_2 C27_2 C34_2 C35_2 62.3(5) . . . . ?
C40_2 C27_2 C34_2 C35_2 -61.6(6) . . . . ?
C39_2 C34_2 C35_2 C36_2 -2.5(8) . . . . ?
C27_2 C34_2 C35_2 C36_2 -177.4(5) . . . . ?
C34_2 C35_2 C36_2 C37_2 -1.0(9) . . . . ?
C35_2 C36_2 C37_2 C38_2 3.8(9) . . . . ?
C36_2 C37_2 C38_2 C39_2 -2.9(9) . . . . ?
C37_2 C38_2 C39_2 C34_2 -0.7(8) . . . . ?
C35_2 C34_2 C39_2 C38_2 3.4(7) . . . . ?
C27_2 C34_2 C39_2 C38_2 177.9(5) . . . . ?
N2_2 C27_2 C40_2 C41_2 128.1(5) . . . . ?
C28_2 C27_2 C40_2 C41_2 -110.3(6) . . . . ?
C34_2 C27_2 C40_2 C41_2 9.2(7) . . . . ?
N2_2 C27_2 C40_2 C45_2 -49.7(6) . . . . ?
C28_2 C27_2 C40_2 C45_2 71.9(6) . . . . ?
C34_2 C27_2 C40_2 C45_2 -168.6(5) . . . . ?
C45_2 C40_2 C41_2 C42_2 -0.5(8) . . . . ?
C27_2 C40_2 C41_2 C42_2 -178.3(5) . . . . ?
C40_2 C41_2 C42_2 C43_2 0.1(10) . . . . ?
C41_2 C42_2 C43_2 C44_2 0.5(11) . . . . ?
C42_2 C43_2 C44_2 C45_2 -0.6(11) . . . . ?
C43_2 C44_2 C45_2 C40_2 0.3(11) . . . . ?
C41_2 C40_2 C45_2 C44_2 0.3(9) . . . . ?
C27_2 C40_2 C45_2 C44_2 178.2(6) . . . . ?
